data_4502212
loop_
_publ_author_name
'Zhang, Wen-Hua'
'Liu, Dong'
'Li, Hong-Xi'
'Ren, Zhi-Gang'
'Zhang, Yong'
'Lang, Jian-Ping'

_publ_section_title
;
 How Does a Non-C3-Symmetry Guest Molecule Fit into aC3-Symmetry Host
 Cavity?
;
_journal_issue 1
_journal_name_full 'Crystal Growth &amp; Design'
_journal_page_first 3
_journal_paper_doi 10.1021/cg9006636
_journal_volume 10
_journal_year 2010
_chemical_formula_moiety 'C33 H48 Cu3 Mo N12 O S3, 0.33(C9 N3 O3), Cl O4'
_chemical_formula_sum 'C36 H48 Cl Cu3 Mo N13 O6 S3'
_chemical_formula_weight 1177.06
_chemical_name_systematic
; 
 ? 
;
_space_group_IT_number 159
_symmetry_cell_setting trigonal
_symmetry_space_group_name_Hall 'P 3 -2c'
_symmetry_space_group_name_H-M 'P 3 1 c'
_atom_sites_solution_hydrogens geom
_atom_sites_solution_primary direct
_atom_sites_solution_secondary difmap
_audit_creation_method SHELXL-97
_cell_angle_alpha 90.00
_cell_angle_beta 90.00
_cell_angle_gamma 120.00
_cell_formula_units_Z 2
_cell_length_a 12.8184(18)
_cell_length_b 12.8184(18)
_cell_length_c 17.258(4)
_cell_measurement_reflns_used 9853
_cell_measurement_temperature 193(2)
_cell_measurement_theta_max 25.3
_cell_measurement_theta_min 3.18
_cell_volume 2455.8(7)
_computing_structure_refinement 'SHELXL-97 (Sheldrick, 1997)'
_computing_structure_solution 'SHELXS-97 (Sheldrick, 1990)'
_diffrn_ambient_temperature 193(2)
_diffrn_measured_fraction_theta_full 0.997
_diffrn_measured_fraction_theta_max 0.997
_diffrn_measurement_device_type 'Rigaku Mercury'
_diffrn_measurement_method \w
_diffrn_radiation_monochromator graphite
_diffrn_radiation_source 'fine-focus sealed tube'
_diffrn_radiation_type MoK\a
_diffrn_radiation_wavelength 0.71073
_diffrn_reflns_av_R_equivalents 0.0445
_diffrn_reflns_av_sigmaI/netI 0.0299
_diffrn_reflns_limit_h_max 15
_diffrn_reflns_limit_h_min -15
_diffrn_reflns_limit_k_max 15
_diffrn_reflns_limit_k_min -15
_diffrn_reflns_limit_l_max 20
_diffrn_reflns_limit_l_min -20
_diffrn_reflns_number 24261
_diffrn_reflns_theta_full 25.34
_diffrn_reflns_theta_max 25.34
_diffrn_reflns_theta_min 3.18
_diffrn_standards_decay_% 0
_diffrn_standards_interval_count 0
_diffrn_standards_interval_time 0
_diffrn_standards_number 0
_exptl_absorpt_coefficient_mu 1.768
_exptl_absorpt_correction_T_max 0.7088
_exptl_absorpt_correction_T_min 0.5968
_exptl_absorpt_correction_type multi-scan
_exptl_absorpt_process_details 'Jacobson, R. (1998) Private communication.'
_exptl_crystal_colour red
_exptl_crystal_density_diffrn 1.592
_exptl_crystal_density_method 'not measured'
_exptl_crystal_description block
_exptl_crystal_F_000 1193
_exptl_crystal_size_max 0.60
_exptl_crystal_size_mid 0.25
_exptl_crystal_size_min 0.20
_refine_diff_density_max 0.286
_refine_diff_density_min -0.232
_refine_diff_density_rms 0.044
_refine_ls_abs_structure_details 'Flack H D (1983), Acta Cryst. A39, 876-881'
_refine_ls_abs_structure_Flack 0.048(18)
_refine_ls_extinction_method none
_refine_ls_goodness_of_fit_ref 1.092
_refine_ls_hydrogen_treatment constr
_refine_ls_matrix_type full
_refine_ls_number_parameters 201
_refine_ls_number_reflns 2994
_refine_ls_number_restraints 11
_refine_ls_restrained_S_all 1.112
_refine_ls_R_factor_all 0.0306
_refine_ls_R_factor_gt 0.0291
_refine_ls_shift/su_max 0.001
_refine_ls_shift/su_mean 0.000
_refine_ls_structure_factor_coef Fsqd
_refine_ls_weighting_details 'calc w=1/[\s^2^(Fo^2^)+(0.0258P)^2^+1.2946P] where P=(Fo^2^+2Fc^2^)/3'
_refine_ls_weighting_scheme calc
_refine_ls_wR_factor_gt 0.0601
_refine_ls_wR_factor_ref 0.0607
_reflns_number_gt 2924
_reflns_number_total 2994
_reflns_threshold_expression >2sigma(I)
_cod_data_source_file cg9006636_si_002.cif
_cod_data_source_block '[MoOS3Cu3(dmpzm)3](ClO4).DMF'
_cod_original_sg_symbol_H-M 'P 31c'
_cod_database_code 4502212

loop_
_symmetry_equiv_pos_as_xyz
'x, y, z'
'-y, x-y, z'
'-x+y, -x, z'
'y, x, z+1/2'
'x-y, -y, z+1/2'
'-x, -x+y, z+1/2'

loop_
_atom_site_label
_atom_site_type_symbol
_atom_site_fract_x
_atom_site_fract_y
_atom_site_fract_z
_atom_site_U_iso_or_equiv
_atom_site_adp_type
_atom_site_occupancy
_atom_site_symmetry_multiplicity
_atom_site_calc_flag
_atom_site_refinement_flags
_atom_site_disorder_assembly
_atom_site_disorder_group
Mo1 Mo 1.0000 1.0000 0.24142(5) 0.02790(13) Uani 1 3 d S . .
Cu1 Cu 0.85453(5) 0.81308(5) 0.15133(3) 0.03183(13) Uani 1 1 d . . .
S1 S 1.03919(10) 0.85794(10) 0.19448(9) 0.0330(3) Uani 1 1 d . . .
Cl1 Cl 0.3333 0.6667 -0.00834(14) 0.0438(4) Uani 1 3 d S . .
O1 O 1.0000 1.0000 0.3392(3) 0.0485(14) Uani 1 3 d S . .
O3 O 0.3333 0.6667 -0.0897(4) 0.089(3) Uani 1 3 d S . .
O4 O 0.3178(5) 0.5548(5) 0.0179(3) 0.0821(15) Uani 1 1 d . . .
N1 N 0.6180(3) 0.5825(3) 0.1545(3) 0.0387(9) Uani 1 1 d . . .
N2 N 0.7092(3) 0.6547(3) 0.2030(2) 0.0317(9) Uani 1 1 d . . .
N3 N 0.8093(3) 0.7386(3) 0.0438(2) 0.0349(9) Uani 1 1 d . . .
N4 N 0.6920(4) 0.6560(4) 0.0276(2) 0.0443(11) Uani 1 1 d . . .
C1 C 0.4552(5) 0.3696(5) 0.1353(4) 0.074(2) Uani 1 1 d . . .
H1A H 0.3905 0.3888 0.1297 0.111 Uiso 1 1 calc R . .
H1B H 0.4247 0.2932 0.1631 0.111 Uiso 1 1 calc R . .
H1C H 0.4836 0.3627 0.0839 0.111 Uiso 1 1 calc R . .
C2 C 0.5568(4) 0.4673(4) 0.1796(3) 0.0440(13) Uani 1 1 d . . .
C3 C 0.6093(4) 0.4662(4) 0.2483(3) 0.0430(12) Uani 1 1 d . . .
H3 H 0.5862 0.3988 0.2813 0.052 Uiso 1 1 calc R . .
C4 C 0.7036(4) 0.5840(4) 0.2606(3) 0.0336(11) Uani 1 1 d . . .
C5 C 0.7919(5) 0.6333(5) 0.3257(3) 0.0466(13) Uani 1 1 d . . .
H5A H 0.8691 0.6429 0.3087 0.070 Uiso 1 1 calc R . .
H5B H 0.7614 0.5775 0.3697 0.070 Uiso 1 1 calc R . .
H5C H 0.8031 0.7117 0.3414 0.070 Uiso 1 1 calc R . .
C6 C 0.6025(5) 0.6371(5) 0.0848(3) 0.0471(13) Uani 1 1 d . . .
H6A H 0.5211 0.5841 0.0632 0.057 Uiso 1 1 calc R . .
H6B H 0.6089 0.7153 0.0982 0.057 Uiso 1 1 calc R . .
C7 C 0.5602(7) 0.5056(6) -0.0735(4) 0.085(3) Uani 1 1 d . . .
H7A H 0.5347 0.4291 -0.0468 0.128 Uiso 1 1 calc R . .
H7B H 0.5679 0.4954 -0.1291 0.128 Uiso 1 1 calc R . .
H7C H 0.5002 0.5305 -0.0652 0.128 Uiso 1 1 calc R . .
C8 C 0.6801(6) 0.6007(5) -0.0419(3) 0.0563(16) Uani 1 1 d . . .
C9 C 0.7947(6) 0.6506(6) -0.0707(3) 0.0599(18) Uani 1 1 d . . .
H9 H 0.8172 0.6312 -0.1187 0.072 Uiso 1 1 calc R . .
C10 C 0.8720(5) 0.7348(4) -0.0170(3) 0.0430(11) Uani 1 1 d . . .
C11 C 1.0048(5) 0.8137(5) -0.0207(3) 0.0542(15) Uani 1 1 d . . .
H11A H 1.0260 0.8677 -0.0654 0.081 Uiso 1 1 calc R . .
H11B H 1.0427 0.7640 -0.0261 0.081 Uiso 1 1 calc R . .
H11C H 1.0334 0.8615 0.0269 0.081 Uiso 1 1 calc R . .
O2 O 0.6462(19) 0.1745(16) 0.7572(10) 0.107(5) Uani 0.33 1 d PD A -1
N5 N 0.687(3) 0.3516(18) 0.7392(8) 0.107(5) Uani 0.33 1 d PD A -1
C12 C 0.753(3) 0.4784(19) 0.7261(18) 0.107(5) Uani 0.33 1 d PD A -1
C13 C 0.568(3) 0.323(2) 0.7202(19) 0.107(5) Uani 0.33 1 d PD A -1
C14 C 0.732(3) 0.274(2) 0.7448(17) 0.107(5) Uani 0.33 1 d PD A -1

loop_
_atom_site_aniso_label
_atom_site_aniso_U_11
_atom_site_aniso_U_22
_atom_site_aniso_U_33
_atom_site_aniso_U_23
_atom_site_aniso_U_13
_atom_site_aniso_U_12
Mo1 0.02819(18) 0.02819(18) 0.0273(3) 0.000 0.000 0.01410(9)
Cu1 0.0267(3) 0.0236(3) 0.0425(3) -0.0019(3) -0.0005(3) 0.0106(2)
S1 0.0279(6) 0.0240(7) 0.0484(7) 0.0022(6) 0.0000(7) 0.0139(6)
Cl1 0.0472(6) 0.0472(6) 0.0371(9) 0.000 0.000 0.0236(3)
O1 0.058(2) 0.058(2) 0.030(3) 0.000 0.000 0.0289(11)
O3 0.112(4) 0.112(4) 0.043(4) 0.000 0.000 0.056(2)
O4 0.079(3) 0.068(3) 0.104(4) 0.031(3) 0.005(3) 0.041(3)
N1 0.028(2) 0.032(2) 0.047(2) 0.012(2) -0.006(2) 0.0079(17)
N2 0.025(2) 0.024(2) 0.037(2) -0.0026(17) -0.0025(17) 0.0050(17)
N3 0.036(2) 0.027(2) 0.038(2) 0.0015(17) 0.0008(19) 0.0127(18)
N4 0.042(3) 0.037(2) 0.041(2) 0.004(2) -0.013(2) 0.009(2)
C1 0.058(4) 0.044(4) 0.079(5) 0.009(3) -0.030(4) -0.005(3)
C2 0.032(3) 0.026(2) 0.058(3) 0.008(2) 0.000(2) 0.002(2)
C3 0.044(3) 0.029(2) 0.041(3) 0.006(2) 0.004(3) 0.008(2)
C4 0.028(2) 0.027(2) 0.039(3) 0.004(2) 0.0077(19) 0.009(2)
C5 0.052(3) 0.038(3) 0.037(3) 0.001(2) 0.000(2) 0.013(2)
C6 0.033(3) 0.047(3) 0.053(3) 0.007(3) -0.013(3) 0.013(2)
C7 0.089(6) 0.061(4) 0.065(4) -0.009(3) -0.026(4) 0.007(4)
C8 0.072(4) 0.048(3) 0.034(3) -0.001(3) -0.016(3) 0.018(3)
C9 0.080(5) 0.061(4) 0.038(3) -0.006(3) -0.001(3) 0.035(3)
C10 0.057(3) 0.037(2) 0.032(3) 0.000(2) -0.005(3) 0.021(3)
C11 0.056(3) 0.059(4) 0.043(3) 0.003(3) 0.007(3) 0.025(3)
O2 0.174(14) 0.092(9) 0.062(5) 0.016(6) 0.030(9) 0.071(9)
N5 0.174(14) 0.092(9) 0.062(5) 0.016(6) 0.030(9) 0.071(9)
C12 0.174(14) 0.092(9) 0.062(5) 0.016(6) 0.030(9) 0.071(9)
C13 0.174(14) 0.092(9) 0.062(5) 0.016(6) 0.030(9) 0.071(9)
C14 0.174(14) 0.092(9) 0.062(5) 0.016(6) 0.030(9) 0.071(9)

loop_
_atom_type_symbol
_atom_type_description
_atom_type_scat_dispersion_real
_atom_type_scat_dispersion_imag
_atom_type_scat_source
C C 0.0033 0.0016 'International Tables Vol C Tables 4.2.6.8 and 6.1.1.4'
H H 0.0000 0.0000 'International Tables Vol C Tables 4.2.6.8 and 6.1.1.4'
N N 0.0061 0.0033 'International Tables Vol C Tables 4.2.6.8 and 6.1.1.4'
O O 0.0106 0.0060 'International Tables Vol C Tables 4.2.6.8 and 6.1.1.4'
S S 0.1246 0.1234 'International Tables Vol C Tables 4.2.6.8 and 6.1.1.4'
Cl Cl 0.1484 0.1585 'International Tables Vol C Tables 4.2.6.8 and 6.1.1.4'
Cu Cu 0.3201 1.2651 'International Tables Vol C Tables 4.2.6.8 and 6.1.1.4'
Mo Mo -1.6832 0.6857 'International Tables Vol C Tables 4.2.6.8 and 6.1.1.4'

loop_
_geom_angle_atom_site_label_1
_geom_angle_atom_site_label_2
_geom_angle_atom_site_label_3
_geom_angle
_geom_angle_site_symmetry_1
_geom_angle_site_symmetry_3
O1 Mo1 S1 110.93(4) . 3_675
O1 Mo1 S1 110.93(4) . .
S1 Mo1 S1 107.97(5) 3_675 .
O1 Mo1 S1 110.93(4) . 2_765
S1 Mo1 S1 107.97(5) 3_675 2_765
S1 Mo1 S1 107.97(5) . 2_765
O1 Mo1 Cu1 125.50(2) . .
S1 Mo1 Cu1 54.28(4) 3_675 .
S1 Mo1 Cu1 53.74(4) . .
S1 Mo1 Cu1 123.56(6) 2_765 .
O1 Mo1 Cu1 125.50(2) . 2_765
S1 Mo1 Cu1 123.56(6) 3_675 2_765
S1 Mo1 Cu1 54.28(4) . 2_765
S1 Mo1 Cu1 53.74(4) 2_765 2_765
Cu1 Mo1 Cu1 89.66(3) . 2_765
O1 Mo1 Cu1 125.50(2) . 3_675
S1 Mo1 Cu1 53.74(4) 3_675 3_675
S1 Mo1 Cu1 123.56(6) . 3_675
S1 Mo1 Cu1 54.28(4) 2_765 3_675
Cu1 Mo1 Cu1 89.66(3) . 3_675
Cu1 Mo1 Cu1 89.66(3) 2_765 3_675
N3 Cu1 N2 91.53(14) . .
N3 Cu1 S1 115.84(12) . .
N2 Cu1 S1 113.98(12) . .
N3 Cu1 S1 123.91(12) . 3_675
N2 Cu1 S1 102.08(11) . 3_675
S1 Cu1 S1 107.45(7) . 3_675
N3 Cu1 Mo1 149.01(11) . .
N2 Cu1 Mo1 119.46(10) . .
S1 Cu1 Mo1 53.83(4) . .
S1 Cu1 Mo1 53.67(3) 3_675 .
Cu1 S1 Mo1 72.43(4) . .
Cu1 S1 Cu1 112.17(6) . 2_765
Mo1 S1 Cu1 72.06(4) . 2_765
O3 Cl1 O4 108.6(2) . 3_565
O3 Cl1 O4 108.6(2) . 2_665
O4 Cl1 O4 110.3(2) 3_565 2_665
O3 Cl1 O4 108.6(2) . .
O4 Cl1 O4 110.3(2) 3_565 .
O4 Cl1 O4 110.3(2) 2_665 .
C2 N1 N2 112.2(4) . .
C2 N1 C6 130.3(4) . .
N2 N1 C6 117.4(4) . .
C4 N2 N1 105.3(4) . .
C4 N2 Cu1 133.2(3) . .
N1 N2 Cu1 115.6(3) . .
C10 N3 N4 105.1(4) . .
C10 N3 Cu1 134.2(3) . .
N4 N3 Cu1 119.7(3) . .
C8 N4 N3 112.1(5) . .
C8 N4 C6 130.1(5) . .
N3 N4 C6 117.7(4) . .
C2 C1 H1A 109.5 . .
C2 C1 H1B 109.5 . .
H1A C1 H1B 109.5 . .
C2 C1 H1C 109.5 . .
H1A C1 H1C 109.5 . .
H1B C1 H1C 109.5 . .
N1 C2 C3 105.6(4) . .
N1 C2 C1 122.7(4) . .
C3 C2 C1 131.7(5) . .
C2 C3 C4 106.5(4) . .
C2 C3 H3 126.7 . .
C4 C3 H3 126.7 . .
N2 C4 C3 110.3(4) . .
N2 C4 C5 120.4(4) . .
C3 C4 C5 129.3(4) . .
C4 C5 H5A 109.5 . .
C4 C5 H5B 109.5 . .
H5A C5 H5B 109.5 . .
C4 C5 H5C 109.5 . .
H5A C5 H5C 109.5 . .
H5B C5 H5C 109.5 . .
N4 C6 N1 111.1(4) . .
N4 C6 H6A 109.4 . .
N1 C6 H6A 109.4 . .
N4 C6 H6B 109.4 . .
N1 C6 H6B 109.4 . .
H6A C6 H6B 108.0 . .
C8 C7 H7A 109.5 . .
C8 C7 H7B 109.5 . .
H7A C7 H7B 109.5 . .
C8 C7 H7C 109.5 . .
H7A C7 H7C 109.5 . .
H7B C7 H7C 109.5 . .
N4 C8 C9 105.2(5) . .
N4 C8 C7 122.9(7) . .
C9 C8 C7 131.9(6) . .
C8 C9 C10 107.6(5) . .
C8 C9 H9 126.2 . .
C10 C9 H9 126.2 . .
N3 C10 C9 110.0(5) . .
N3 C10 C11 120.9(4) . .
C9 C10 C11 129.0(5) . .
C10 C11 H11A 109.5 . .
C10 C11 H11B 109.5 . .
H11A C11 H11B 109.5 . .
C10 C11 H11C 109.5 . .
H11A C11 H11C 109.5 . .
H11B C11 H11C 109.5 . .
C14 N5 C13 128.1(12) . .
C14 N5 C12 127.0(13) . .
C13 N5 C12 102.1(19) . .
O2 C14 N5 106.0(19) . .

loop_
_geom_bond_atom_site_label_1
_geom_bond_atom_site_label_2
_geom_bond_distance
_geom_bond_site_symmetry_2
Mo1 O1 1.687(5) .
Mo1 S1 2.2669(13) 3_675
Mo1 S1 2.2669(13) .
Mo1 S1 2.2669(13) 2_765
Mo1 Cu1 2.6772(8) .
Mo1 Cu1 2.6772(8) 2_765
Mo1 Cu1 2.6772(8) 3_675
Cu1 N3 2.035(4) .
Cu1 N2 2.146(4) .
Cu1 S1 2.2642(13) .
Cu1 S1 2.2846(14) 3_675
S1 Cu1 2.2846(14) 2_765
Cl1 O3 1.405(7) .
Cl1 O4 1.420(5) 3_565
Cl1 O4 1.420(5) 2_665
Cl1 O4 1.420(5) .
N1 C2 1.351(6) .
N1 N2 1.357(6) .
N1 C6 1.454(7) .
N2 C4 1.322(6) .
N3 C10 1.338(6) .
N3 N4 1.367(5) .
N4 C8 1.361(7) .
N4 C6 1.440(7) .
C1 C2 1.489(7) .
C1 H1A 0.9800 .
C1 H1B 0.9800 .
C1 H1C 0.9800 .
C2 C3 1.367(7) .
C3 C4 1.401(7) .
C3 H3 0.9500 .
C4 C5 1.492(7) .
C5 H5A 0.9800 .
C5 H5B 0.9800 .
C5 H5C 0.9800 .
C6 H6A 0.9900 .
C6 H6B 0.9900 .
C7 C8 1.508(9) .
C7 H7A 0.9800 .
C7 H7B 0.9800 .
C7 H7C 0.9800 .
C8 C9 1.369(9) .
C9 C10 1.391(8) .
C9 H9 0.9500 .
C10 C11 1.484(8) .
C11 H11A 0.9800 .
C11 H11B 0.9800 .
C11 H11C 0.9800 .
O2 C14 1.214(18) .
N5 C14 1.392(18) .
N5 C13 1.416(13) .
N5 C12 1.426(13) .

loop_
_geom_hbond_atom_site_label_D
_geom_hbond_atom_site_label_H
_geom_hbond_atom_site_label_A
_geom_hbond_distance_DH
_geom_hbond_distance_HA
_geom_hbond_distance_DA
_geom_hbond_angle_DHA
C6 H6A O4 0.99 2.56 3.451(7) 149.4
